data_4026402
loop_
_publ_author_name
'Christopher P. Hencken'
'Douglas T. Genna'
'Maxime A. Siegler'
'Gary H. Posner'

_publ_contact_author_address
;Department of Chemistry
Johns Hopkins University
Baltimore
MD 21218
USA
;
_publ_contact_author_email ghp@jhu.edu
_publ_contact_author_name 'Gary H. Posner'
_publ_contact_author_phone '(410) 516-4670'
_publ_section_title
;
 Highly Stereocontrolled and Regiocontrolled Syntheses of
 2,3,4-Trisubstituted Alkanoates and Lactones
;
_journal_name_full 'Journal of Organic Chemistry'
_journal_page_first 5149
_journal_page_last 5155
_journal_paper_doi 10.1021/jo200795f
_journal_volume 76
_journal_year 2011
_chemical_formula_moiety 'C15 H20 O4'
_chemical_formula_sum 'C15 H20 O4'
_chemical_formula_weight 264.31
_chemical_name_systematic
; 
 ? 
;
_space_group_IT_number 2
_symmetry_cell_setting triclinic
_symmetry_space_group_name_Hall '-P 1'
_symmetry_space_group_name_H-M 'P -1'
_atom_sites_solution_hydrogens difmap
_atom_sites_solution_primary direct
_atom_sites_solution_secondary difmap
_audit_creation_method SHELXL-97
_cell_angle_alpha 78.931(4)
_cell_angle_beta 84.067(3)
_cell_angle_gamma 88.465(3)
_cell_formula_units_Z 2
_cell_length_a 5.9601(3)
_cell_length_b 9.2461(4)
_cell_length_c 12.9839(5)
_cell_measurement_reflns_used 3679
_cell_measurement_temperature 110(2)
_cell_measurement_theta_max 25.13
_cell_measurement_theta_min 1.60
_cell_volume 698.42(5)
_computing_cell_refinement
;
CrysAlisPro, Oxford Diffraction Ltd.,
Version 1.171.34.36 (release 02-08-2010 CrysAlis171 .NET)
(compiled Aug  2 2010,13:00:58)
;
_computing_data_collection
;
CrysAlisPro, Oxford Diffraction Ltd.,
Version 1.171.34.36 (release 02-08-2010 CrysAlis171 .NET)
(compiled Aug  2 2010,13:00:58)
;
_computing_data_reduction
;
CrysAlisPro, Oxford Diffraction Ltd.,
Version 1.171.34.36 (release 02-08-2010 CrysAlis171 .NET)
(compiled Aug  2 2010,13:00:58)
;
_computing_molecular_graphics 'SHELXTL v6.10 (Sheldrick, 2008)'
_computing_publication_material 'SHELXTL v6.10 (Sheldrick, 2008)'
_computing_structure_refinement 'SHELXL-97 (Sheldrick, 2008)'
_computing_structure_solution 'SHELXS-97 (Sheldrick, 2008)'
_diffrn_ambient_temperature 110(2)
_diffrn_detector_area_resol_mean 15.9890
_diffrn_measured_fraction_theta_full 0.999
_diffrn_measured_fraction_theta_max 0.999
_diffrn_measurement_device_type 'Goniometer KM4/Xcalibur, detector: Sapphire3'
_diffrn_measurement_method '\w scans'
_diffrn_radiation_monochromator graphite
_diffrn_radiation_source 'Enhance (Mo) X-ray Source'
_diffrn_radiation_type MoK\a
_diffrn_radiation_wavelength 0.71073
_diffrn_reflns_av_R_equivalents 0.0400
_diffrn_reflns_av_sigmaI/netI 0.0529
_diffrn_reflns_limit_h_max 7
_diffrn_reflns_limit_h_min -7
_diffrn_reflns_limit_k_max 10
_diffrn_reflns_limit_k_min -10
_diffrn_reflns_limit_l_max 15
_diffrn_reflns_limit_l_min -15
_diffrn_reflns_number 7374
_diffrn_reflns_theta_full 25.00
_diffrn_reflns_theta_max 25.00
_diffrn_reflns_theta_min 2.24
_exptl_absorpt_coefficient_mu 0.090
_exptl_absorpt_correction_T_max 0.995
_exptl_absorpt_correction_T_min 0.978
_exptl_absorpt_correction_type analytical
_exptl_absorpt_process_details
;
CrysAlisPro, Oxford Diffraction Ltd.,
Version 1.171.34.36 (release 02-08-2010 CrysAlis171 .NET)
(compiled Aug  2 2010,13:00:58)
Analytical numeric absorption correction using a multifaceted crystal
            model based on expressions derived by R.C. Clark & J.S. Reid.
(Clark, R. C. & Reid, J. S. (1995). Acta Cryst. A51, 887-897)
;
_exptl_crystal_colour colorless
_exptl_crystal_density_diffrn 1.257
_exptl_crystal_description needle
_exptl_crystal_F_000 284
_exptl_crystal_size_max 0.45
_exptl_crystal_size_mid 0.11
_exptl_crystal_size_min 0.06
_refine_diff_density_max 0.205
_refine_diff_density_min -0.253
_refine_diff_density_rms 0.044
_refine_ls_extinction_method none
_refine_ls_goodness_of_fit_ref 1.029
_refine_ls_hydrogen_treatment mixed
_refine_ls_matrix_type full
_refine_ls_number_parameters 179
_refine_ls_number_reflns 2445
_refine_ls_number_restraints 0
_refine_ls_restrained_S_all 1.029
_refine_ls_R_factor_all 0.0596
_refine_ls_R_factor_gt 0.0395
_refine_ls_shift/su_max 0.000
_refine_ls_shift/su_mean 0.000
_refine_ls_structure_factor_coef Fsqd
_refine_ls_weighting_details 'calc w=1/[\s^2^(Fo^2^)+(0.0368P)^2^+0.2022P] where P=(Fo^2^+2Fc^2^)/3'
_refine_ls_weighting_scheme calc
_refine_ls_wR_factor_gt 0.0903
_refine_ls_wR_factor_ref 0.0967
_reflns_number_gt 1845
_reflns_number_total 2445
_reflns_threshold_expression I>2\s(I)
_cod_data_source_file jo200795f_si_002_4.cif
_cod_data_source_block 9
_cod_database_code 4026402

loop_
_symmetry_equiv_pos_as_xyz
'x, y, z'
'-x, -y, -z'

loop_
_atom_site_label
_atom_site_type_symbol
_atom_site_fract_x
_atom_site_fract_y
_atom_site_fract_z
_atom_site_U_iso_or_equiv
_atom_site_adp_type
_atom_site_occupancy
_atom_site_symmetry_multiplicity
_atom_site_calc_flag
_atom_site_refinement_flags
O1 O 0.53944(18) 0.23819(12) 0.17638(9) 0.0177(3) Uani 1 1 d .
O2 O 0.32934(19) 0.23812(13) 0.04034(9) 0.0216(3) Uani 1 1 d .
O3 O 0.23042(19) 0.53726(12) 0.03415(9) 0.0200(3) Uani 1 1 d .
O4 O -0.20667(19) 0.65682(13) 0.16731(11) 0.0223(3) Uani 1 1 d .
H4A H -0.202(4) 0.681(2) 0.099(2) 0.050(7) Uiso 1 1 d .
C1 C 0.4012(3) 0.29777(18) 0.10525(13) 0.0164(4) Uani 1 1 d .
C2 C 0.3369(3) 0.45068(18) 0.11993(13) 0.0164(4) Uani 1 1 d .
H2 H 0.4401 0.5026 0.1567 0.020 Uiso 1 1 calc R
C3 C 0.0944(3) 0.48683(18) 0.13220(13) 0.0166(4) Uani 1 1 d .
H3 H -0.0105 0.4041 0.1325 0.020 Uiso 1 1 calc R
C4 C 0.0075(3) 0.59916(18) 0.19552(13) 0.0174(4) Uani 1 1 d .
H4 H 0.1181 0.6814 0.1851 0.021 Uiso 1 1 calc R
C5 C -0.0243(3) 0.52657(18) 0.31180(14) 0.0204(4) Uani 1 1 d .
H5A H -0.1398 0.4489 0.3213 0.024 Uiso 1 1 calc R
H5B H 0.1192 0.4779 0.3316 0.024 Uiso 1 1 calc R
C6 C -0.0944(3) 0.62986(18) 0.38622(13) 0.0187(4) Uani 1 1 d .
C7 C 0.0634(3) 0.71898(18) 0.41503(13) 0.0197(4) Uani 1 1 d .
H7 H 0.2153 0.7181 0.3846 0.024 Uiso 1 1 calc R
C8 C 0.0026(3) 0.80873(19) 0.48712(14) 0.0226(4) Uani 1 1 d .
H8 H 0.1128 0.8686 0.5060 0.027 Uiso 1 1 calc R
C9 C -0.2179(3) 0.81193(19) 0.53204(14) 0.0229(4) Uani 1 1 d .
H9 H -0.2594 0.8726 0.5823 0.028 Uiso 1 1 calc R
C10 C -0.3769(3) 0.7259(2) 0.50291(15) 0.0263(4) Uani 1 1 d .
H10 H -0.5288 0.7277 0.5331 0.032 Uiso 1 1 calc R
C11 C -0.3165(3) 0.63690(19) 0.42995(14) 0.0226(4) Uani 1 1 d .
H11 H -0.4283 0.5799 0.4095 0.027 Uiso 1 1 calc R
C12 C 0.6290(3) 0.08476(18) 0.18055(13) 0.0182(4) Uani 1 1 d .
C13 C 0.7741(3) 0.0663(2) 0.27174(15) 0.0264(4) Uani 1 1 d .
H13A H 0.8434 -0.0321 0.2818 0.040 Uiso 1 1 calc R
H13B H 0.6800 0.0779 0.3362 0.040 Uiso 1 1 calc R
H13C H 0.8925 0.1411 0.2561 0.040 Uiso 1 1 calc R
C14 C 0.4360(3) -0.02444(19) 0.20575(14) 0.0235(4) Uani 1 1 d .
H14A H 0.3404 -0.0085 0.1475 0.035 Uiso 1 1 calc R
H14B H 0.3461 -0.0102 0.2707 0.035 Uiso 1 1 calc R
H14C H 0.4969 -0.1251 0.2154 0.035 Uiso 1 1 calc R
C15 C 0.7700(3) 0.07531(19) 0.07827(14) 0.0238(4) Uani 1 1 d .
H15A H 0.6730 0.0901 0.0206 0.036 Uiso 1 1 calc R
H15B H 0.8423 -0.0220 0.0841 0.036 Uiso 1 1 calc R
H15C H 0.8860 0.1517 0.0638 0.036 Uiso 1 1 calc R

loop_
_atom_site_aniso_label
_atom_site_aniso_U_11
_atom_site_aniso_U_22
_atom_site_aniso_U_33
_atom_site_aniso_U_23
_atom_site_aniso_U_13
_atom_site_aniso_U_12
O1 0.0184(6) 0.0184(6) 0.0170(6) -0.0043(5) -0.0051(5) 0.0058(5)
O2 0.0222(7) 0.0229(7) 0.0213(7) -0.0063(5) -0.0059(5) 0.0017(5)
O3 0.0184(6) 0.0219(7) 0.0174(7) 0.0004(5) -0.0012(5) 0.0050(5)
O4 0.0197(7) 0.0278(7) 0.0195(7) -0.0049(6) -0.0043(6) 0.0102(5)
C1 0.0127(9) 0.0208(9) 0.0149(9) -0.0017(7) -0.0012(7) -0.0001(7)
C2 0.0160(9) 0.0176(9) 0.0154(9) -0.0014(7) -0.0031(7) 0.0006(7)
C3 0.0154(9) 0.0167(9) 0.0167(9) -0.0005(7) -0.0017(7) 0.0005(7)
C4 0.0139(9) 0.0173(9) 0.0212(10) -0.0035(7) -0.0037(7) 0.0026(7)
C5 0.0229(10) 0.0174(9) 0.0207(10) -0.0031(7) -0.0034(8) 0.0030(7)
C6 0.0230(10) 0.0167(9) 0.0152(9) 0.0003(7) -0.0037(8) 0.0025(7)
C7 0.0175(9) 0.0204(9) 0.0198(10) -0.0006(7) -0.0020(8) 0.0026(7)
C8 0.0264(10) 0.0196(9) 0.0230(10) -0.0040(8) -0.0081(8) -0.0005(8)
C9 0.0299(11) 0.0209(10) 0.0188(10) -0.0062(8) -0.0035(8) 0.0066(8)
C10 0.0202(10) 0.0299(11) 0.0280(11) -0.0058(9) 0.0013(8) 0.0037(8)
C11 0.0204(10) 0.0225(10) 0.0256(10) -0.0054(8) -0.0044(8) -0.0016(8)
C12 0.0196(9) 0.0154(9) 0.0195(9) -0.0039(7) -0.0016(7) 0.0067(7)
C13 0.0269(10) 0.0264(10) 0.0256(11) -0.0023(8) -0.0084(8) 0.0062(8)
C14 0.0239(10) 0.0208(10) 0.0245(10) -0.0032(8) 0.0014(8) 0.0012(8)
C15 0.0221(10) 0.0218(10) 0.0275(11) -0.0070(8) 0.0024(8) 0.0025(8)

loop_
_atom_type_symbol
_atom_type_description
_atom_type_scat_dispersion_real
_atom_type_scat_dispersion_imag
_atom_type_scat_source
C C 0.0033 0.0016 'International Tables Vol C Tables 4.2.6.8 and 6.1.1.4'
H H 0.0000 0.0000 'International Tables Vol C Tables 4.2.6.8 and 6.1.1.4'
O O 0.0106 0.0060 'International Tables Vol C Tables 4.2.6.8 and 6.1.1.4'

loop_
_geom_angle_atom_site_label_1
_geom_angle_atom_site_label_2
_geom_angle_atom_site_label_3
_geom_angle
C1 O1 C12 121.17(12)
C2 O3 C3 61.69(10)
C4 O4 H4A 109.4(15)
O2 C1 O1 126.33(16)
O2 C1 C2 123.94(15)
O1 C1 C2 109.68(13)
O3 C2 C3 59.31(10)
O3 C2 C1 114.43(13)
C3 C2 C1 117.48(14)
O3 C2 H2 117.5
C3 C2 H2 117.5
C1 C2 H2 117.5
O3 C3 C2 59.00(10)
O3 C3 C4 117.97(13)
C2 C3 C4 121.00(14)
O3 C3 H3 115.7
C2 C3 H3 115.7
C4 C3 H3 115.7
O4 C4 C3 111.85(13)
O4 C4 C5 107.11(14)
C3 C4 C5 109.07(14)
O4 C4 H4 109.6
C3 C4 H4 109.6
C5 C4 H4 109.6
C6 C5 C4 114.92(14)
C6 C5 H5A 108.5
C4 C5 H5A 108.5
C6 C5 H5B 108.5
C4 C5 H5B 108.5
H5A C5 H5B 107.5
C11 C6 C7 117.98(15)
C11 C6 C5 121.31(15)
C7 C6 C5 120.69(15)
C8 C7 C6 121.04(16)
C8 C7 H7 119.5
C6 C7 H7 119.5
C7 C8 C9 120.37(16)
C7 C8 H8 119.8
C9 C8 H8 119.8
C10 C9 C8 119.21(16)
C10 C9 H9 120.4
C8 C9 H9 120.4
C9 C10 C11 120.45(17)
C9 C10 H10 119.8
C11 C10 H10 119.8
C10 C11 C6 120.92(16)
C10 C11 H11 119.5
C6 C11 H11 119.5
O1 C12 C15 109.63(13)
O1 C12 C13 102.18(13)
C15 C12 C13 111.17(14)
O1 C12 C14 110.01(13)
C15 C12 C14 112.92(14)
C13 C12 C14 110.41(15)
C12 C13 H13A 109.5
C12 C13 H13B 109.5
H13A C13 H13B 109.5
C12 C13 H13C 109.5
H13A C13 H13C 109.5
H13B C13 H13C 109.5
C12 C14 H14A 109.5
C12 C14 H14B 109.5
H14A C14 H14B 109.5
C12 C14 H14C 109.5
H14A C14 H14C 109.5
H14B C14 H14C 109.5
C12 C15 H15A 109.5
C12 C15 H15B 109.5
H15A C15 H15B 109.5
C12 C15 H15C 109.5
H15A C15 H15C 109.5
H15B C15 H15C 109.5

loop_
_geom_bond_atom_site_label_1
_geom_bond_atom_site_label_2
_geom_bond_distance
O1 C1 1.332(2)
O1 C12 1.4955(19)
O2 C1 1.2097(19)
O3 C2 1.436(2)
O3 C3 1.4403(19)
O4 C4 1.426(2)
O4 H4A 0.87(2)
C1 C2 1.497(2)
C2 C3 1.475(2)
C2 H2 1.0000
C3 C4 1.495(2)
C3 H3 1.0000
C4 C5 1.525(2)
C4 H4 1.0000
C5 C6 1.507(2)
C5 H5A 0.9900
C5 H5B 0.9900
C6 C11 1.390(2)
C6 C7 1.391(2)
C7 C8 1.381(2)
C7 H7 0.9500
C8 C9 1.384(2)
C8 H8 0.9500
C9 C10 1.380(3)
C9 H9 0.9500
C10 C11 1.385(2)
C10 H10 0.9500
C11 H11 0.9500
C12 C15 1.512(2)
C12 C13 1.518(2)
C12 C14 1.519(2)
C13 H13A 0.9800
C13 H13B 0.9800
C13 H13C 0.9800
C14 H14A 0.9800
C14 H14B 0.9800
C14 H14C 0.9800
C15 H15A 0.9800
C15 H15B 0.9800
C15 H15C 0.9800

loop_
_geom_hbond_atom_site_label_D
_geom_hbond_atom_site_label_H
_geom_hbond_atom_site_label_A
_geom_hbond_distance_DH
_geom_hbond_distance_HA
_geom_hbond_distance_DA
_geom_hbond_angle_DHA
_geom_hbond_site_symmetry_A
O4 H4A O2 0.87(2) 2.03(3) 2.8481(18) 155(2) 2_565

loop_
_geom_torsion_atom_site_label_1
_geom_torsion_atom_site_label_2
_geom_torsion_atom_site_label_3
_geom_torsion_atom_site_label_4
_geom_torsion
C12 O1 C1 O2 1.9(2)
C12 O1 C1 C2 179.47(13)
C3 O3 C2 C1 108.65(15)
O2 C1 C2 O3 -15.7(2)
O1 C1 C2 O3 166.75(13)
O2 C1 C2 C3 51.0(2)
O1 C1 C2 C3 -126.55(15)
C2 O3 C3 C4 111.18(16)
C1 C2 C3 O3 -103.49(15)
O3 C2 C3 C4 -106.09(16)
C1 C2 C3 C4 150.42(15)
O3 C3 C4 O4 89.72(17)
C2 C3 C4 O4 158.54(14)
O3 C3 C4 C5 -151.99(13)
C2 C3 C4 C5 -83.16(19)
O4 C4 C5 C6 -63.32(18)
C3 C4 C5 C6 175.46(14)
C4 C5 C6 C11 102.35(19)
C4 C5 C6 C7 -79.1(2)
C11 C6 C7 C8 1.8(3)
C5 C6 C7 C8 -176.85(16)
C6 C7 C8 C9 -0.2(3)
C7 C8 C9 C10 -0.8(3)
C8 C9 C10 C11 0.3(3)
C9 C10 C11 C6 1.4(3)
C7 C6 C11 C10 -2.3(3)
C5 C6 C11 C10 176.27(16)
C1 O1 C12 C15 62.15(18)
C1 O1 C12 C13 -179.87(14)
C1 O1 C12 C14 -62.59(19)
